data_1577037
loop_
_publ_author_name
'Gilch, Franziska'
'Brossette, Jan'
'Westermair, Franz F.'
'Silva, Wagner'
'Bal\'azs, G\'abor'
'Gschwind, Ruth M.'
'Zipse, Hendrik'
'Wolf, Robert'

_publ_section_title
;
 Selective White Phosphorus Activation and Functionalization with
 Inorganic Grignard Reagents
;
_journal_name_full 'Chemical Science'
_journal_paper_doi 10.1039/D6SC01229A
_journal_year 2026
_chemical_formula_moiety 'C48 H70 Fe Mg N4 O2 P4'
_chemical_formula_sum 'C48 H70 Fe Mg N4 O2 P4'
_chemical_formula_weight 939.12
_chemical_name_systematic DippBDIMg(iPrN2C)Fp*P4
_chemical_properties_physical Air-sensitive,Moisture-sensitive
_space_group_crystal_system triclinic
_space_group_IT_number 2
_space_group_name_Hall '-P 1'
_space_group_name_H-M_alt 'P -1'
_atom_sites_solution_hydrogens geom
_atom_sites_solution_primary dual
_audit_creation_date 2025-01-28
_audit_creation_method
;
Olex2 1.5
(compiled 2024.02.16 svn.r378c4104 for OlexSys, GUI svn.r6928)
;
_audit_update_record
;
2026-02-09 deposited with the CCDC.	2026-04-06 downloaded from the CCDC.
;
_cell_angle_alpha 92.7560(10)
_cell_angle_beta 93.9930(10)
_cell_angle_gamma 94.0270(10)
_cell_formula_units_Z 2
_cell_length_a 8.99490(10)
_cell_length_b 14.0741(2)
_cell_length_c 20.5803(3)
_cell_measurement_reflns_used 33034
_cell_measurement_temperature 123.00(10)
_cell_measurement_theta_max 74.9070
_cell_measurement_theta_min 3.1320
_cell_volume 2588.95(6)
_computing_cell_refinement 'CrysAlisPro 1.171.43.36a (Rigaku OD, 2022)'
_computing_data_collection 'CrysAlisPro system (CCD 42.92a 64-bit (release 29-05-2023))'
_computing_data_reduction 'CrysAlisPro 1.171.43.36a (Rigaku OD, 2022)'
_computing_molecular_graphics 'Olex2 1.5 (Dolomanov et al., 2009)'
_computing_publication_material 'Olex2 1.5 (Dolomanov et al., 2009)'
_computing_structure_refinement 'SHELXL 2018/3 (Sheldrick, 2015)'
_computing_structure_solution 'SHELXT 2018/2 (Sheldrick, 2018)'
_diffrn_ambient_environment N~2~
_diffrn_ambient_temperature 123.00(10)
_diffrn_detector 'Hybrid Pixel Array Detector'
_diffrn_detector_area_resol_mean 10.0000
_diffrn_detector_type 'HyPix-Arc 150'
_diffrn_measured_fraction_theta_full 0.998
_diffrn_measured_fraction_theta_max 0.981
_diffrn_measurement_details
;
List of Runs (angles in degrees, time in seconds):

  # Type    Start    End  Width  t~exp~   \w     \q     \k     \f   Frames
#--------------------------------------------------------------------------
  1  \w     78.00 111.00   0.50    0.79    --   79.75-131.00 163.35   66
  2  \w     37.00  72.00   0.50    0.20    --   62.87-147.00  90.00   70
  3  \w     53.00  78.00   0.50    0.79    --   75.95-147.00  90.00   50
  4  \w     80.00 107.00   0.50    0.79    --   75.39-147.00  90.00   54
  5  \w     38.00 108.00   0.50    0.79    --   79.75-127.00 109.79  140
  6  \w     80.00 109.00   0.50    0.79    --   79.75-127.00  40.02   58
  7  \w     83.00 110.00   0.50    0.79    --   79.75-130.00 -10.12   54
  8  \w     50.00  79.00   0.50    0.79    --   79.75-127.00  40.02   58
  9  \w     62.00 109.00   0.50    0.79    --   79.75-127.00 -64.78   94
 10  \w     81.00 109.00   0.50    0.79    --   79.75-127.00-102.20   56
 11  \w     65.00  90.00   0.50    0.79    --   75.95-125.00-103.00   50
 12  \w     49.00  76.00   0.50    0.20    --   62.87-125.00-103.00   54
 13  \w     57.00  94.00   0.50    0.79    --   79.75-128.00-138.61   74
 14  \w     84.00 109.00   0.50    0.79    --   79.75-127.00-143.69   50
 15  \w     56.00  94.00   0.50    0.79    --   79.75-122.00 -84.51   76
 16  \w     49.00  76.00   0.50    0.79    --   79.75-117.00 -61.21   54
 17  \w     40.00  79.00   0.50    0.79    --   79.75-122.00 -17.33   78
 18  \w     25.00  63.00   0.50    0.20    --   62.87 -95.00  90.00   76
 19  \w     44.00  87.00   0.50    0.79    --   79.75-120.00 -42.09   86
 20  \w     43.00  90.00   0.50    0.79    --   79.75-107.00-137.70   94
 21  \w     30.00  57.00   0.50    0.20    --   62.87 -95.00-120.00   54
 22  \w     26.00  51.00   0.50    0.20    --   62.87 -95.00 -90.00   50
 23  \w     26.00  58.00   0.50    0.20    --   62.87 -95.00 -60.00   64
 24  \w     42.00  67.00   0.50    0.79    --   75.95 -95.00 -30.00   50
 25  \w     38.00  63.00   0.50    0.79    --   75.95 -95.00   0.00   50
 26  \w     29.00  56.00   0.50    0.20    --   62.87 -95.00 120.00   54
 27  \w     59.00  84.00   0.50    0.79    --   79.75   4.00  93.66   50
 28  \w     84.00 121.00   0.50    0.79    --   79.75  20.00  36.17   74
 29  \w     89.00 115.00   0.50    0.79    --   79.75  65.00   1.60   52
 30  \w     67.00 100.00   0.50    0.79    --   79.75  21.00  21.93   66
 31  \w     58.00 119.00   0.50    0.79    --   79.75  20.00 -55.85  122
 32  \w     65.00 123.00   0.50    0.79    --   79.75  22.00-139.74  116
 33  \w     83.00 108.00   0.50    0.20    --   62.87  15.00-150.00   50
 34  \w     48.00  94.00   0.50    0.79    --   79.75  15.00-137.00   92
 35  \w     33.00  73.00   0.50    0.20    --   62.87  15.00-150.00   80
 36  \w     48.00 103.00   0.50    0.79    --   79.75  12.00 155.02  110
 37  \w     65.00 116.00   0.50    0.79    --   79.75   6.00 113.58  102
 38  \w     72.00 113.00   0.50    0.79    --   79.75  -2.00   2.41   82
 39  \w     52.00  82.00   0.50    0.79    --   79.75  -4.00-116.37   60
 40  \w     43.00  68.00   0.50    0.79    --   79.75 -69.00  72.88   50
 41  \w     65.00  90.00   0.50    0.79    --   75.39 147.00 139.00   50
 42  \w     73.00 105.00   0.50    0.79    --   75.95 147.00 139.00   64
 43  \w    -76.00 -24.00   0.50    0.20    --  -63.67 147.00 139.00  104
 44  \w   -106.00 -70.00   0.50    0.79    --  -78.25 127.00 140.90   72
 45  \w   -102.00 -77.00   0.50    0.79    --  -76.59 147.00 139.00   50
 46  \w   -115.00 -83.00   0.50    0.20    --  -73.66 147.00 139.00   64
 47  \w   -115.00 -72.00   0.50    0.79    --  -78.25 139.00  83.37   86
 48  \w   -100.00 -34.00   0.50    0.20    --  -73.66 125.00  90.00  132
 49  \w    -80.00 -55.00   0.50    0.20    --  -63.67 125.00 -26.00   50
 50  \w    -93.00 -68.00   0.50    0.79    --  -76.59 125.00 -26.00   50
 51  \w   -100.00 -33.00   0.50    0.20    --  -73.66 125.00 -26.00  134
 52  \w    -93.00 -55.00   0.50    0.20    --  -73.66 125.00 -60.00   76
 53  \w    -99.00 -74.00   0.50    0.20    --  -73.66 125.00 -90.00   50
 54  \w    -57.00 -32.00   0.50    0.20    --  -73.66 125.00 -90.00   50
 55  \w    -89.00 -41.00   0.50    0.79    --  -78.25 118.00  47.07   96
 56  \w    -99.00 -74.00   0.50    0.79    --  -78.25 118.00  66.64   50
 57  \w   -100.00 -75.00   0.50    0.79    --  -78.25 123.00  88.07   50
 58  \w    -87.00 -39.00   0.50    0.79    --  -78.25 118.00 119.58   96
 59  \w    -88.00 -62.00   0.50    0.79    --  -78.25 112.00 -71.76   52
 60  \w    -80.00 -53.00   0.50    0.79    --  -78.25 117.00 -57.09   54
 61  \w    -99.00 -38.00   0.50    0.79    --  -78.25 117.00  -1.46  122
 62  \w    -74.00 -47.00   0.50    0.79    --  -78.25  90.00 111.31   54
 63  \w    -71.00 -44.00   0.50    0.79    --  -78.25  77.00  89.56   54
 64  \w    -72.00 -45.00   0.50    0.79    --  -78.25  75.00  27.24   54
 65  \w    -61.00 -36.00   0.50    0.79    --  -78.25  56.00   3.75   50
 66  \w   -101.00 -37.00   0.50    0.20    --  -63.67   0.00   0.00  128
 67  \w   -113.00 -88.00   0.50    0.79    --  -78.25 -80.00  32.38   50
 68  \w   -120.00 -92.00   0.50    0.79    --  -78.25 -43.00  89.88   56
 69  \w   -116.00 -89.00   0.50    0.79    --  -78.25 -36.00 110.28   54
 70  \w   -114.00 -81.00   0.50    0.79    --  -78.25 -28.00 137.73   66
 71  \w   -108.00 -36.00   0.50    0.20    --  -63.67 -15.00  30.00  144
 72  \w   -119.00 -44.00   0.50    0.20    --  -73.66 -15.00 -90.00  150
 73  \w   -110.00 -70.00   0.50    0.20    --  -73.66-147.00  90.00   80
 74  \w   -112.00 -86.00   0.50    0.79    --  -76.59-147.00  90.00   52
 75  \w   -112.00 -82.00   0.50    0.79    --  -78.25 -85.00  61.30   60
 76  \w   -111.00 -80.00   0.50    0.79    --  -78.25 -81.00 151.08   62
 77  \w   -109.00 -79.00   0.50    0.79    --  -78.25 -91.00  49.68   60
 78  \w   -107.00 -82.00   0.50    0.79    --  -78.25 -83.00 -28.71   50
 79  \w   -112.00 -84.00   0.50    0.79    --  -78.25 -82.00-129.80   56
;
_diffrn_measurement_device 'four-circle diffractometer'
_diffrn_measurement_device_type 'XtaLAB Synergy R, DW system, HyPix-Arc 150'
_diffrn_measurement_method '\w scans'
_diffrn_orient_matrix_type 'CrysAlisPro convention (1999,Acta A55,543-557)'
_diffrn_orient_matrix_UB_11 -0.0403893000
_diffrn_orient_matrix_UB_12 -0.1009058000
_diffrn_orient_matrix_UB_13 -0.0314135000
_diffrn_orient_matrix_UB_21 0.0110417000
_diffrn_orient_matrix_UB_22 -0.0414283000
_diffrn_orient_matrix_UB_23 0.0679617000
_diffrn_orient_matrix_UB_31 -0.1669881000
_diffrn_orient_matrix_UB_32 0.0133014000
_diffrn_orient_matrix_UB_33 0.0064151000
_diffrn_radiation_monochromator mirror
_diffrn_radiation_probe x-ray
_diffrn_radiation_type 'Cu K\a'
_diffrn_radiation_wavelength 1.54184
_diffrn_reflns_av_R_equivalents 0.0384
_diffrn_reflns_av_unetI/netI 0.0241
_diffrn_reflns_Laue_measured_fraction_full 0.998
_diffrn_reflns_Laue_measured_fraction_max 0.981
_diffrn_reflns_limit_h_max 9
_diffrn_reflns_limit_h_min -11
_diffrn_reflns_limit_k_max 17
_diffrn_reflns_limit_k_min -17
_diffrn_reflns_limit_l_max 25
_diffrn_reflns_limit_l_min -25
_diffrn_reflns_number 63613
_diffrn_reflns_point_group_measured_fraction_full 0.998
_diffrn_reflns_point_group_measured_fraction_max 0.981
_diffrn_reflns_theta_full 67.684
_diffrn_reflns_theta_max 75.320
_diffrn_reflns_theta_min 3.152
_diffrn_source 'Rotating-anode X-ray tube'
_diffrn_source_type 'Rigaku (Cu) X-ray Source'
_exptl_absorpt_coefficient_mu 3.924
_exptl_absorpt_correction_T_max 1.000
_exptl_absorpt_correction_T_min 0.618
_exptl_absorpt_correction_type gaussian
_exptl_absorpt_process_details
;
CrysAlisPro 1.171.43.36a (Rigaku Oxford Diffraction, 2022)
Numerical absorption correction based on gaussian integration over
a multifaceted crystal model
Empirical absorption correction using spherical harmonics,
implemented in SCALE3 ABSPACK scaling algorithm.
;
_exptl_crystal_colour 'clear light yellow'
_exptl_crystal_colour_lustre clear
_exptl_crystal_colour_modifier light
_exptl_crystal_colour_primary yellow
_exptl_crystal_density_diffrn 1.205
_exptl_crystal_description needle
_exptl_crystal_F_000 1000
_exptl_crystal_recrystallization_method 'Re-crystallisation from solvent: n-hexane'
_exptl_crystal_size_max 0.294
_exptl_crystal_size_mid 0.061
_exptl_crystal_size_min 0.037
_refine_diff_density_max 0.562
_refine_diff_density_min -0.454
_refine_diff_density_rms 0.047
_refine_ls_extinction_method none
_refine_ls_goodness_of_fit_ref 1.102
_refine_ls_hydrogen_treatment constr
_refine_ls_matrix_type full
_refine_ls_number_parameters 620
_refine_ls_number_reflns 10516
_refine_ls_number_restraints 12
_refine_ls_restrained_S_all 1.103
_refine_ls_R_factor_all 0.0413
_refine_ls_R_factor_gt 0.0374
_refine_ls_shift/su_max 0.001
_refine_ls_shift/su_mean 0.000
_refine_ls_structure_factor_coef Fsqd
_refine_ls_weighting_details 'w=1/[\s^2^(Fo^2^)+(0.0581P)^2^+0.7540P] where P=(Fo^2^+2Fc^2^)/3'
_refine_ls_weighting_scheme calc
_refine_ls_wR_factor_gt 0.1035
_refine_ls_wR_factor_ref 0.1055
_reflns_Friedel_coverage 0.000
_reflns_number_gt 9497
_reflns_number_total 10516
_reflns_threshold_expression 'I > 2\s(I)'
_cod_data_source_file d6sc01229a2.cif
_cod_data_source_block fg143d_p-1
_cod_database_code 1577037
_shelx_shelxl_version_number 2018/3
_chemical_oxdiff_formula C48H70FeMgN4O2P4
_shelx_space_group_comment
;
The symmetry employed for this shelxl refinement is uniquely defined
by the following loop, which should always be used as a source of
symmetry information in preference to the above space-group names.
They are only intended as comments.
;
_shelx_estimated_absorpt_t_max 0.868
_shelx_estimated_absorpt_t_min 0.392
_olex2_refinement_description
;
1. Fixed Uiso
 At 1.2 times of:
  All C(H) groups
 At 1.5 times of:
  All C(H,H,H) groups
2. Restrained distances
 C00P-C018 \\sim C00P-C0
 with sigma of 0.02
 C018-C01N \\sim C0-C9
 with sigma of 0.02
 C018-C01O \\sim C0-C01P
 with sigma of 0.02
 C00P-C01N \\sim C00P-C9
 with sigma of 0.04
 C00P-C01O \\sim C00P-C01P
 with sigma of 0.04
 C01N-C01O \\sim C9-C01P
 with sigma of 0.04
 C01B-C01H \\sim C01B-C7
 with sigma of 0.02
 C01H-C01L \\sim C7-C8
 with sigma of 0.02
 C01H-C01M \\sim C7-C10
 with sigma of 0.02
 C01B-C01L \\sim C01B-C8
 with sigma of 0.04
 C01B-C01M \\sim C01B-C10
 with sigma of 0.04
 C01L-C01M \\sim C8-C10
 with sigma of 0.04
3. Others
 Sof(C01P)=Sof(H9)=Sof(HQ)=Sof(HR)=Sof(C9)=Sof(H9A)=Sof(H9B)=Sof(H9C)=Sof(C0)=
 Sof(H0)=1-FVAR(1)
 Sof(C018)=Sof(H018)=Sof(C01N)=Sof(H7)=Sof(HM)=Sof(HN)=Sof(C01O)=Sof(H8)=
 Sof(HO)=Sof(HP)=FVAR(1)
 Sof(C10)=Sof(H10A)=Sof(H10B)=Sof(H10C)=Sof(C7)=Sof(H7A)=Sof(C8)=Sof(H8A)=
 Sof(H8B)=Sof(H8C)=1-FVAR(2)
 Sof(C01H)=Sof(H01)=Sof(C01L)=Sof(H4)=Sof(HI)=Sof(HJ)=Sof(C01M)=Sof(H6)=
 Sof(HK)=Sof(HL)=FVAR(2)
4.a Ternary CH refined with riding coordinates:
 C00H(H00H), C00J(H00J), C00T(H00T), C018(H018), C01C(H01S), C01H(H01), C0(H0),
  C7(H7A)
4.b Aromatic/amide H refined with riding coordinates:
 C5(H5), C00Y(H00Y), C011(H011), C013(H013), C015(H015), C019(H019), C01D(H01T)
4.c Idealised Me refined as rotating group:
 C00U(H00A,H00B,H00C), C00W(H00D,H00E,H00F), C00X(H00G,H00I,H00K), C010(H01A,
 H01B,H01C), C012(H01D,H01E,H01F), C014(H01G,H01H,H01I), C016(H01J,H01K,H01L),
 C017(H01M,H01N,H01O), C01A(H01P,H01Q,H01R), C01E(H01U,H01V,H01W), C01F(H01X,
 H01Y,H), C01G(H01Z,HA,HB), C01I(H1,HC,HD), C01J(H2,HE,HF), C01K(H3,HG,HH),
 C01L(H4,HI,HJ), C01M(H6,HK,HL), C01N(H7,HM,HN), C01O(H8,HO,HP), C01P(H9,HQ,HR),
  C9(H9A,H9B,H9C), C10(H10A,H10B,H10C), C8(H8A,H8B,H8C)
;
_olex2_submission_special_instructions 'No special instructions were received'
_oxdiff_exptl_absorpt_empirical_details
;
Empirical correction (ABSPACK) includes:
- Absorption correction using spherical harmonics
- Frame scaling
;
_oxdiff_exptl_absorpt_empirical_full_max 1.267
_oxdiff_exptl_absorpt_empirical_full_min 0.822

loop_
_space_group_symop_operation_xyz
'x, y, z'
'-x, -y, -z'

loop_
_atom_site_label
_atom_site_type_symbol
_atom_site_fract_x
_atom_site_fract_y
_atom_site_fract_z
_atom_site_U_iso_or_equiv
_atom_site_adp_type
_atom_site_occupancy
_atom_site_site_symmetry_order
_atom_site_calc_flag
_atom_site_refinement_flags_posn
_atom_site_refinement_flags_adp
_atom_site_refinement_flags_occupancy
_atom_site_disorder_assembly
_atom_site_disorder_group
Fe1 Fe 0.57129(3) 0.73676(2) 0.59490(2) 0.02827(8) Uani 1 1 d . . . . .
P4 P 0.72978(5) 0.87022(3) 0.38612(2) 0.02934(11) Uani 1 1 d . . . . .
P2 P 0.82004(5) 0.79088(4) 0.46842(2) 0.03246(11) Uani 1 1 d . . . . .
P1 P 0.61454(5) 0.83559(4) 0.51095(2) 0.03302(11) Uani 1 1 d . . . . .
P3 P 0.60315(5) 0.74363(4) 0.41925(2) 0.03336(11) Uani 1 1 d . . . . .
Mg1 Mg 0.91785(6) 0.74529(4) 0.21628(3) 0.02577(13) Uani 1 1 d . . . . .
N1 N 0.96522(15) 0.81568(10) 0.30800(7) 0.0271(3) Uani 1 1 d . . . . .
O2 O 0.87721(16) 0.78839(11) 0.64702(8) 0.0475(4) Uani 1 1 d . . . . .
N4 N 0.98765(15) 0.61398(10) 0.19071(7) 0.0264(3) Uani 1 1 d . . . . .
O1 O 0.6389(2) 0.56581(11) 0.52116(8) 0.0528(4) Uani 1 1 d . . . . .
N2 N 0.73386(15) 0.78147(11) 0.26110(7) 0.0283(3) Uani 1 1 d . . . . .
N3 N 0.96197(17) 0.80180(11) 0.12944(8) 0.0319(3) Uani 1 1 d . . . . .
C00D C 0.94098(19) 0.52263(13) 0.21414(9) 0.0295(4) Uani 1 1 d . . . . .
C3 C 0.81838(19) 0.81645(12) 0.31371(9) 0.0259(3) Uani 1 1 d . . . . .
C00F C 0.9898(2) 0.49841(13) 0.27728(10) 0.0319(4) Uani 1 1 d . . . . .
C00G C 0.3618(2) 0.80007(13) 0.59993(10) 0.0321(4) Uani 1 1 d . . . . .
C00H C 0.57182(19) 0.78301(14) 0.25251(9) 0.0309(4) Uani 1 1 d . . . . .
H00H H 0.534580 0.809728 0.293737 0.037 Uiso 1 1 calc R U . . .
C6 C 1.10652(19) 0.61583(14) 0.15508(9) 0.0309(4) Uani 1 1 d . . . . .
C00J C 1.08020(19) 0.85222(14) 0.35876(9) 0.0312(4) Uani 1 1 d . . . . .
H00J H 1.062022 0.819442 0.399824 0.037 Uiso 1 1 calc R U . . .
C00K C 0.3390(2) 0.69877(14) 0.59352(10) 0.0328(4) Uani 1 1 d . . . . .
C2 C 0.7571(2) 0.76816(14) 0.62586(10) 0.0347(4) Uani 1 1 d . . . . .
C1 C 0.6134(2) 0.63438(14) 0.54933(10) 0.0370(4) Uani 1 1 d . . . . .
C00N C 0.4167(2) 0.66019(14) 0.64884(10) 0.0351(4) Uani 1 1 d . . . . .
C00O C 0.8487(2) 0.45620(14) 0.17325(10) 0.0370(4) Uani 1 1 d . . . . .
C00P C 0.8724(2) 0.96267(15) 0.12579(11) 0.0389(4) Uani 1 1 d D . . . .
C5 C 1.1563(2) 0.69337(16) 0.12046(10) 0.0365(4) Uani 1 1 d . . . . .
H5 H 1.254909 0.691230 0.106977 0.044 Uiso 1 1 calc R U . . .
C00R C 0.4894(2) 0.73827(15) 0.68773(9) 0.0358(4) Uani 1 1 d . . . . .
C00S C 0.4581(2) 0.82493(14) 0.65680(10) 0.0345(4) Uani 1 1 d . . . . .
C00T C 1.0739(2) 0.57096(14) 0.32578(10) 0.0355(4) Uani 1 1 d . . . . .
H00T H 1.081878 0.633101 0.304215 0.043 Uiso 1 1 calc R U . . .
C00U C 1.1959(2) 0.52852(16) 0.14956(11) 0.0407(5) Uani 1 1 d . . . . .
H00A H 1.225509 0.508716 0.193312 0.061 Uiso 1 1 calc R U . . .
H00B H 1.285453 0.544044 0.126481 0.061 Uiso 1 1 calc R U . . .
H00C H 1.134486 0.476467 0.125329 0.061 Uiso 1 1 calc R U . . .
C00V C 0.8746(2) 0.87035(15) 0.09757(10) 0.0362(4) Uani 1 1 d . . . . .
C00W C 0.5288(2) 0.84594(16) 0.19730(11) 0.0409(5) Uani 1 1 d . . . . .
H00D H 0.571828 0.911242 0.207840 0.061 Uiso 1 1 calc R U . . .
H00E H 0.419748 0.845805 0.191586 0.061 Uiso 1 1 calc R U . . .
H00F H 0.567228 0.821372 0.156866 0.061 Uiso 1 1 calc R U . . .
C00X C 0.5030(2) 0.68208(16) 0.23891(13) 0.0471(5) Uani 1 1 d . . . . .
H00G H 0.541828 0.654300 0.199527 0.071 Uiso 1 1 calc R U . . .
H00I H 0.394104 0.682994 0.232412 0.071 Uiso 1 1 calc R U . . .
H00K H 0.528372 0.643640 0.276004 0.071 Uiso 1 1 calc R U . . .
C00Y C 0.7807(2) 1.02578(16) 0.09512(12) 0.0455(5) Uani 1 1 d . . . . .
H00Y H 0.779151 1.089028 0.113264 0.055 Uiso 1 1 calc R U . . .
C4 C 1.0829(2) 0.77404(16) 0.10248(10) 0.0390(4) Uani 1 1 d . . . . .
C010 C 0.2870(2) 0.86713(16) 0.55599(12) 0.0431(5) Uani 1 1 d . . . . .
H01A H 0.349865 0.926856 0.555843 0.065 Uiso 1 1 calc R U . . .
H01B H 0.189862 0.880404 0.571809 0.065 Uiso 1 1 calc R U . . .
H01C H 0.272263 0.837968 0.511587 0.065 Uiso 1 1 calc R U . . .
C011 C 0.9594(2) 0.40543(14) 0.29587(11) 0.0403(5) Uani 1 1 d . . . . .
H011 H 0.994868 0.388380 0.337977 0.048 Uiso 1 1 calc R U . . .
C012 C 1.0847(2) 0.95963(15) 0.37321(12) 0.0448(5) Uani 1 1 d . . . . .
H01D H 1.109221 0.992703 0.334078 0.067 Uiso 1 1 calc R U . . .
H01E H 1.160811 0.978407 0.408751 0.067 Uiso 1 1 calc R U . . .
H01F H 0.986778 0.976862 0.386089 0.067 Uiso 1 1 calc R U . . .
C013 C 0.8218(2) 0.36369(15) 0.19461(12) 0.0457(5) Uani 1 1 d . . . . .
H013 H 0.762254 0.317659 0.167018 0.055 Uiso 1 1 calc R U . . .
C014 C 0.2405(2) 0.64441(16) 0.54113(11) 0.0441(5) Uani 1 1 d . . . . .
H01G H 0.259735 0.669993 0.498816 0.066 Uiso 1 1 calc R U . . .
H01H H 0.135610 0.650568 0.549606 0.066 Uiso 1 1 calc R U . . .
H01I H 0.261301 0.576972 0.540554 0.066 Uiso 1 1 calc R U . . .
C015 C 0.6924(2) 0.99797(18) 0.03891(12) 0.0488(6) Uani 1 1 d . . . . .
H015 H 0.630406 1.041873 0.018929 0.059 Uiso 1 1 calc R U . . .
C016 C 0.4122(2) 0.55715(16) 0.66411(13) 0.0473(5) Uani 1 1 d . . . . .
H01J H 0.414375 0.517774 0.623648 0.071 Uiso 1 1 calc R U . . .
H01K H 0.320320 0.539942 0.685107 0.071 Uiso 1 1 calc R U . . .
H01L H 0.499008 0.546287 0.693584 0.071 Uiso 1 1 calc R U . . .
C017 C 1.2318(2) 0.82799(15) 0.33691(11) 0.0403(5) Uani 1 1 d . . . . .
H01M H 1.233806 0.758614 0.330816 0.060 Uiso 1 1 calc R U . . .
H01N H 1.310243 0.852317 0.370199 0.060 Uiso 1 1 calc R U . . .
H01O H 1.249082 0.857431 0.295638 0.060 Uiso 1 1 calc R U . . .
C018 C 0.9748(9) 0.9917(8) 0.1870(3) 0.0378(18) Uani 0.604(12) 1 d D . P A 1
H018 H 0.972041 0.937916 0.217106 0.045 Uiso 0.604(12) 1 calc R U P A 1
C019 C 0.8791(3) 0.33792(15) 0.25433(12) 0.0466(5) Uani 1 1 d . . . . .
H019 H 0.863446 0.274099 0.266838 0.056 Uiso 1 1 calc R U . . .
C01A C 0.5066(3) 0.92504(16) 0.68211(13) 0.0494(6) Uani 1 1 d . . . . .
H01P H 0.602277 0.925378 0.708023 0.074 Uiso 1 1 calc R U . . .
H01Q H 0.431061 0.949028 0.709497 0.074 Uiso 1 1 calc R U . . .
H01R H 0.518046 0.965991 0.645330 0.074 Uiso 1 1 calc R U . . .
C01B C 0.7841(3) 0.84141(17) 0.04048(11) 0.0447(5) Uani 1 1 d D . . . .
C01C C 0.7757(3) 0.48321(18) 0.10904(11) 0.0478(5) Uani 1 1 d . . . . .
H01S H 0.799869 0.552931 0.104602 0.057 Uiso 1 1 calc R U . . .
C01D C 0.6940(3) 0.90771(18) 0.01209(12) 0.0509(6) Uani 1 1 d . . . . .
H01T H 0.632791 0.889364 -0.026592 0.061 Uiso 1 1 calc R U . . .
C01E C 0.5764(3) 0.7318(2) 0.75249(11) 0.0524(6) Uani 1 1 d . . . . .
H01U H 0.623626 0.671185 0.753167 0.079 Uiso 1 1 calc R U . . .
H01V H 0.508522 0.735300 0.787626 0.079 Uiso 1 1 calc R U . . .
H01W H 0.653582 0.784819 0.758764 0.079 Uiso 1 1 calc R U . . .
C01F C 1.2320(2) 0.5446(2) 0.34352(14) 0.0561(6) Uani 1 1 d . . . . .
H01X H 1.282274 0.592812 0.375050 0.084 Uiso 1 1 calc R U . . .
H01Y H 1.287162 0.541681 0.304154 0.084 Uiso 1 1 calc R U . . .
H H 1.228391 0.482204 0.362806 0.084 Uiso 1 1 calc R U . . .
C01G C 0.9895(3) 0.5861(2) 0.38591(13) 0.0558(6) Uani 1 1 d . . . . .
H01Z H 0.984603 0.527403 0.409684 0.084 Uiso 1 1 calc R U . . .
HA H 0.888000 0.602635 0.372993 0.084 Uiso 1 1 calc R U . . .
HB H 1.041129 0.638061 0.414064 0.084 Uiso 1 1 calc R U . . .
C01H C 0.808(3) 0.7485(13) 0.0056(9) 0.055(4) Uani 0.32(4) 1 d D . P B 1
H01 H 0.889007 0.716950 0.030107 0.066 Uiso 0.32(4) 1 calc R U P B 1
C01I C 0.6055(3) 0.4657(2) 0.10891(14) 0.0607(7) Uani 1 1 d . . . . .
H1 H 0.578606 0.396991 0.108942 0.091 Uiso 1 1 calc R U . . .
HC H 0.558185 0.491328 0.069825 0.091 Uiso 1 1 calc R U . . .
HD H 0.570965 0.497517 0.147885 0.091 Uiso 1 1 calc R U . . .
C01J C 1.1476(3) 0.8283(2) 0.04812(15) 0.0686(8) Uani 1 1 d . . . . .
H2 H 1.255873 0.823313 0.049835 0.103 Uiso 1 1 calc R U . . .
HE H 1.126545 0.895503 0.053266 0.103 Uiso 1 1 calc R U . . .
HF H 1.102160 0.801196 0.006006 0.103 Uiso 1 1 calc R U . . .
C01K C 0.8298(4) 0.4293(3) 0.05018(14) 0.0870(11) Uani 1 1 d . . . . .
H3 H 0.937788 0.443267 0.048760 0.131 Uiso 1 1 calc R U . . .
HG H 0.778338 0.449481 0.010171 0.131 Uiso 1 1 calc R U . . .
HH H 0.808094 0.360661 0.053777 0.131 Uiso 1 1 calc R U . . .
C01L C 0.656(3) 0.6896(14) 0.0104(15) 0.067(5) Uani 0.32(4) 1 d D . P B 1
H4 H 0.639738 0.680899 0.056324 0.101 Uiso 0.32(4) 1 calc R U P B 1
HI H 0.659006 0.627167 -0.012558 0.101 Uiso 0.32(4) 1 calc R U P B 1
HJ H 0.575196 0.723725 -0.009635 0.101 Uiso 0.32(4) 1 calc R U P B 1
C01M C 0.843(4) 0.7527(16) -0.0659(7) 0.070(4) Uani 0.32(4) 1 d D . P B 1
H6 H 0.763373 0.783638 -0.090123 0.105 Uiso 0.32(4) 1 calc R U P B 1
HK H 0.848404 0.687884 -0.084676 0.105 Uiso 0.32(4) 1 calc R U P B 1
HL H 0.938440 0.789439 -0.068811 0.105 Uiso 0.32(4) 1 calc R U P B 1
C01N C 0.9177(9) 1.0785(4) 0.2211(3) 0.0641(19) Uani 0.604(12) 1 d D . P A 1
H7 H 0.927988 1.133113 0.193517 0.096 Uiso 0.604(12) 1 calc R U P A 1
HM H 0.976040 1.093271 0.262828 0.096 Uiso 0.604(12) 1 calc R U P A 1
HN H 0.812239 1.065261 0.228959 0.096 Uiso 0.604(12) 1 calc R U P A 1
C01O C 1.1362(5) 1.0122(5) 0.1687(3) 0.0614(17) Uani 0.604(12) 1 d D . P A 1
H8 H 1.173427 0.953450 0.150571 0.092 Uiso 0.604(12) 1 calc R U P A 1
HO H 1.199556 1.035415 0.207694 0.092 Uiso 0.604(12) 1 calc R U P A 1
HP H 1.138683 1.060704 0.136131 0.092 Uiso 0.604(12) 1 calc R U P A 1
C01P C 1.0907(11) 1.0728(10) 0.1804(5) 0.087(4) Uani 0.396(12) 1 d D . P A 2
H9 H 1.153262 1.043869 0.148948 0.130 Uiso 0.396(12) 1 calc R U P A 2
HQ H 1.149021 1.086353 0.222279 0.130 Uiso 0.396(12) 1 calc R U P A 2
HR H 1.056335 1.132361 0.164064 0.130 Uiso 0.396(12) 1 calc R U P A 2
C9 C 0.8639(9) 1.0464(6) 0.2429(5) 0.054(2) Uani 0.396(12) 1 d D . P A 2
H9A H 0.810807 1.099162 0.225434 0.081 Uiso 0.396(12) 1 calc R U P A 2
H9B H 0.932299 1.070431 0.280168 0.081 Uiso 0.396(12) 1 calc R U P A 2
H9C H 0.791503 0.997813 0.257141 0.081 Uiso 0.396(12) 1 calc R U P A 2
C0 C 0.9528(14) 1.0025(12) 0.1900(6) 0.053(4) Uani 0.396(12) 1 d D . P A 2
H0 H 0.995973 0.946231 0.210050 0.064 Uiso 0.396(12) 1 calc R U P A 2
C10 C 0.7777(19) 0.7306(8) -0.0612(3) 0.065(3) Uani 0.68(4) 1 d D . P B 2
H10A H 0.696787 0.762272 -0.083673 0.098 Uiso 0.68(4) 1 calc R U P B 2
H10B H 0.772488 0.663384 -0.076537 0.098 Uiso 0.68(4) 1 calc R U P B 2
H10C H 0.874202 0.761810 -0.070584 0.098 Uiso 0.68(4) 1 calc R U P B 2
C7 C 0.7618(15) 0.7376(5) 0.0121(4) 0.043(2) Uani 0.68(4) 1 d D . P B 2
H7A H 0.842211 0.701466 0.033293 0.052 Uiso 0.68(4) 1 calc R U P B 2
C8 C 0.6117(15) 0.6897(6) 0.0282(6) 0.060(2) Uani 0.68(4) 1 d D . P B 2
H8A H 0.607633 0.689115 0.075681 0.089 Uiso 0.68(4) 1 calc R U P B 2
H8B H 0.600905 0.624087 0.009429 0.089 Uiso 0.68(4) 1 calc R U P B 2
H8C H 0.530292 0.725344 0.009912 0.089 Uiso 0.68(4) 1 calc R U P B 2

loop_
_atom_site_aniso_label
_atom_site_aniso_U_11
_atom_site_aniso_U_22
_atom_site_aniso_U_33
_atom_site_aniso_U_23
_atom_site_aniso_U_13
_atom_site_aniso_U_12
Fe1 0.02938(15) 0.02743(15) 0.02791(15) -0.00205(11) 0.00161(11) 0.00447(11)
P4 0.0283(2) 0.0297(2) 0.0308(2) -0.00015(18) 0.00327(17) 0.00808(17)
P2 0.0261(2) 0.0399(3) 0.0316(2) 0.00081(19) 0.00015(17) 0.00661(18)
P1 0.0339(2) 0.0337(2) 0.0330(2) 0.00148(19) 0.00661(19) 0.00908(18)
P3 0.0300(2) 0.0380(3) 0.0315(2) 0.0007(2) 0.00097(18) 0.00052(18)
Mg1 0.0232(3) 0.0279(3) 0.0264(3) 0.0008(2) 0.0011(2) 0.0043(2)
N1 0.0218(7) 0.0294(7) 0.0299(8) -0.0012(6) -0.0001(6) 0.0035(5)
O2 0.0345(8) 0.0508(9) 0.0556(10) 0.0025(7) -0.0096(7) 0.0041(6)
N4 0.0222(7) 0.0297(7) 0.0271(7) -0.0010(6) 0.0004(5) 0.0035(5)
O1 0.0817(12) 0.0321(8) 0.0467(9) -0.0052(7) 0.0137(8) 0.0136(8)
N2 0.0216(7) 0.0335(8) 0.0295(8) -0.0015(6) -0.0006(6) 0.0045(6)
N3 0.0295(7) 0.0365(8) 0.0301(8) 0.0061(7) 0.0005(6) 0.0035(6)
C00D 0.0244(8) 0.0275(8) 0.0367(10) -0.0035(7) 0.0025(7) 0.0063(6)
C3 0.0255(8) 0.0232(8) 0.0294(9) 0.0014(7) 0.0010(6) 0.0042(6)
C00F 0.0269(8) 0.0287(9) 0.0406(10) 0.0011(8) 0.0016(7) 0.0080(7)
C00G 0.0305(9) 0.0318(9) 0.0343(10) -0.0035(8) 0.0026(7) 0.0086(7)
C00H 0.0212(8) 0.0382(10) 0.0328(9) -0.0005(8) -0.0006(7) 0.0038(7)
C6 0.0229(8) 0.0398(10) 0.0293(9) -0.0047(8) -0.0014(7) 0.0057(7)
C00J 0.0236(8) 0.0360(10) 0.0329(9) -0.0038(8) -0.0021(7) 0.0013(7)
C00K 0.0299(9) 0.0331(9) 0.0353(10) -0.0030(8) 0.0015(7) 0.0046(7)
C2 0.0391(10) 0.0318(9) 0.0341(10) 0.0030(8) 0.0035(8) 0.0081(8)
C1 0.0430(11) 0.0329(10) 0.0354(10) 0.0018(8) 0.0039(8) 0.0041(8)
C00N 0.0318(9) 0.0369(10) 0.0377(10) 0.0045(8) 0.0068(8) 0.0036(8)
C00O 0.0317(9) 0.0362(10) 0.0419(11) -0.0079(8) 0.0024(8) 0.0017(8)
C00P 0.0331(10) 0.0398(11) 0.0442(12) 0.0137(9) 0.0004(8) 0.0002(8)
C5 0.0254(9) 0.0535(12) 0.0319(10) 0.0044(9) 0.0060(7) 0.0067(8)
C00R 0.0319(9) 0.0482(11) 0.0271(9) 0.0007(8) 0.0018(7) 0.0034(8)
C00S 0.0337(9) 0.0334(10) 0.0361(10) -0.0078(8) 0.0051(8) 0.0055(7)
C00T 0.0335(9) 0.0340(10) 0.0381(11) 0.0059(8) -0.0071(8) 0.0040(8)
C00U 0.0306(9) 0.0458(11) 0.0465(12) -0.0060(9) 0.0069(8) 0.0113(8)
C00V 0.0321(9) 0.0412(10) 0.0364(10) 0.0125(8) 0.0028(8) 0.0035(8)
C00W 0.0323(10) 0.0483(12) 0.0427(11) 0.0040(9) -0.0032(8) 0.0114(8)
C00X 0.0294(10) 0.0442(12) 0.0655(15) 0.0044(11) -0.0059(9) -0.0032(8)
C00Y 0.0400(11) 0.0381(11) 0.0596(14) 0.0152(10) 0.0037(10) 0.0033(9)
C4 0.0334(10) 0.0513(12) 0.0336(10) 0.0103(9) 0.0055(8) 0.0040(8)
C010 0.0407(11) 0.0401(11) 0.0504(13) 0.0034(9) 0.0033(9) 0.0148(9)
C011 0.0417(11) 0.0319(10) 0.0490(12) 0.0042(9) 0.0054(9) 0.0106(8)
C012 0.0326(10) 0.0416(11) 0.0575(14) -0.0145(10) -0.0023(9) 0.0011(8)
C013 0.0446(11) 0.0331(10) 0.0574(14) -0.0145(10) 0.0065(10) -0.0032(9)
C014 0.0392(11) 0.0424(11) 0.0480(13) -0.0109(10) -0.0053(9) 0.0024(9)
C015 0.0366(11) 0.0550(14) 0.0565(14) 0.0223(11) -0.0029(10) 0.0082(9)
C016 0.0387(11) 0.0425(12) 0.0629(15) 0.0142(11) 0.0082(10) 0.0065(9)
C017 0.0224(9) 0.0424(11) 0.0547(13) -0.0063(9) -0.0011(8) 0.0019(8)
C018 0.039(3) 0.030(3) 0.042(3) -0.005(2) -0.013(2) 0.005(2)
C019 0.0529(13) 0.0281(10) 0.0600(15) 0.0008(9) 0.0125(11) 0.0044(9)
C01A 0.0470(12) 0.0419(12) 0.0570(14) -0.0208(10) 0.0035(10) 0.0035(9)
C01B 0.0481(12) 0.0498(13) 0.0369(11) 0.0101(10) -0.0038(9) 0.0090(10)
C01C 0.0436(12) 0.0514(13) 0.0442(12) -0.0073(10) -0.0088(9) -0.0065(10)
C01D 0.0490(13) 0.0583(14) 0.0456(13) 0.0127(11) -0.0090(10) 0.0096(11)
C01E 0.0465(12) 0.0760(17) 0.0336(11) 0.0081(11) -0.0037(9) 0.0001(11)
C01F 0.0334(11) 0.0714(17) 0.0627(16) 0.0049(13) -0.0073(10) 0.0079(11)
C01G 0.0406(12) 0.0629(15) 0.0605(16) -0.0239(12) 0.0013(10) 0.0008(10)
C01H 0.041(9) 0.071(7) 0.050(7) 0.012(5) -0.015(5) -0.004(6)
C01I 0.0433(13) 0.0731(17) 0.0614(16) -0.0133(14) -0.0110(11) 0.0007(12)
C01J 0.0579(15) 0.089(2) 0.0684(18) 0.0405(16) 0.0309(14) 0.0223(14)
C01K 0.0668(18) 0.150(4) 0.0438(16) -0.0130(19) 0.0026(13) 0.016(2)
C01L 0.062(11) 0.070(8) 0.066(12) -0.002(7) -0.016(8) 0.006(7)
C01M 0.077(12) 0.089(9) 0.042(5) 0.014(6) -0.011(6) 0.008(8)
C01N 0.097(5) 0.037(3) 0.056(3) -0.012(2) -0.016(3) 0.016(3)
C01O 0.048(2) 0.056(3) 0.075(3) 0.004(3) -0.019(2) -0.011(2)
C01P 0.058(5) 0.088(8) 0.107(7) -0.002(6) 0.002(5) -0.033(5)
C9 0.055(4) 0.031(4) 0.075(6) 0.001(3) -0.012(4) 0.008(3)
C0 0.038(5) 0.035(6) 0.088(9) 0.025(5) 0.003(4) 0.001(4)
C10 0.083(6) 0.070(4) 0.044(3) -0.009(2) -0.001(3) 0.025(4)
C7 0.046(5) 0.047(3) 0.035(2) -0.0019(19) -0.012(2) 0.009(3)
C8 0.063(5) 0.052(3) 0.058(4) -0.012(3) -0.012(3) -0.004(3)

loop_
_atom_type_symbol
_atom_type_description
_atom_type_scat_dispersion_real
_atom_type_scat_dispersion_imag
_atom_type_scat_source
C C 0.0181 0.0091 'International Tables Vol C Tables 4.2.6.8 and 6.1.1.4'
H H 0.0000 0.0000 'International Tables Vol C Tables 4.2.6.8 and 6.1.1.4'
N N 0.0311 0.0180 'International Tables Vol C Tables 4.2.6.8 and 6.1.1.4'
O O 0.0492 0.0322 'International Tables Vol C Tables 4.2.6.8 and 6.1.1.4'
Mg Mg 0.1719 0.1771 'International Tables Vol C Tables 4.2.6.8 and 6.1.1.4'
P P 0.2955 0.4335 'International Tables Vol C Tables 4.2.6.8 and 6.1.1.4'
Fe Fe -1.1336 3.1974 'International Tables Vol C Tables 4.2.6.8 and 6.1.1.4'

loop_
_exptl_crystal_face_index_h
_exptl_crystal_face_index_k
_exptl_crystal_face_index_l
_exptl_crystal_face_perp_dist
0 1 -2 0.0285
0 -1 2 0.0323
-2 1 0 0.1258
0 1 0 0.0153
0 -1 0 0.0305
2 1 -1 0.1300
0 8 5 0.0116
0 3 12 0.0163
0 -7 -8 0.0220

loop_
_geom_angle_atom_site_label_1
_geom_angle_atom_site_label_2
_geom_angle_atom_site_label_3
_geom_angle
_geom_angle_site_symmetry_1
_geom_angle_site_symmetry_3
_geom_angle_publ_flag
C00G Fe1 P1 86.24(6) . . ?
C00K Fe1 P1 108.89(6) . . ?
C00K Fe1 C00G 39.01(7) . . ?
C2 Fe1 P1 87.65(7) . . ?
C2 Fe1 C00G 135.30(8) . . ?
C2 Fe1 C00K 159.69(9) . . ?
C2 Fe1 C00N 122.16(9) . . ?
C2 Fe1 C00R 93.32(8) . . ?
C2 Fe1 C00S 99.69(8) . . ?
C1 Fe1 P1 93.11(7) . . ?
C1 Fe1 C00G 129.21(9) . . ?
C1 Fe1 C00K 95.45(9) . . ?
C1 Fe1 C2 95.31(9) . . ?
C1 Fe1 C00N 93.38(9) . . ?
C1 Fe1 C00R 125.53(9) . . ?
C1 Fe1 C00S 159.57(9) . . ?
C00N Fe1 P1 148.66(6) . . ?
C00N Fe1 C00G 66.13(8) . . ?
C00N Fe1 C00K 39.92(8) . . ?
C00R Fe1 P1 140.97(6) . . ?
C00R Fe1 C00G 66.03(8) . . ?
C00R Fe1 C00K 66.43(8) . . ?
C00R Fe1 C00N 39.50(8) . . ?
C00R Fe1 C00S 40.13(8) . . ?
C00S Fe1 P1 101.25(6) . . ?
C00S Fe1 C00G 39.09(7) . . ?
C00S Fe1 C00K 66.27(7) . . ?
C00S Fe1 C00N 66.88(8) . . ?
P3 P4 P2 59.09(2) . . ?
C3 P4 P2 103.20(6) . . ?
C3 P4 P3 100.99(6) . . ?
P4 P2 P1 81.35(2) . . ?
P3 P2 P4 60.38(2) . . ?
P3 P2 P1 60.91(2) . . ?
P2 P1 Fe1 106.42(2) . . ?
P2 P1 P3 58.72(2) . . ?
P3 P1 Fe1 107.24(2) . . ?
P4 P3 P1 81.17(2) . . ?
P2 P3 P4 60.54(2) . . ?
P2 P3 P1 60.38(2) . . ?
N1 Mg1 C3 32.99(6) . . ?
N4 Mg1 N1 124.35(6) . . ?
N4 Mg1 C3 134.88(6) . . ?
N2 Mg1 N1 65.85(6) . . ?
N2 Mg1 N4 130.53(7) . . ?
N2 Mg1 N3 119.48(7) . . ?
N2 Mg1 C3 32.91(6) . . ?
N3 Mg1 N1 125.04(7) . . ?
N3 Mg1 N4 94.24(7) . . ?
N3 Mg1 C3 130.88(7) . . ?
C3 N1 Mg1 88.46(11) . . ?
C3 N1 C00J 124.44(15) . . ?
C00J N1 Mg1 147.00(12) . . ?
C00D N4 Mg1 128.43(11) . . ?
C6 N4 Mg1 114.88(12) . . ?
C6 N4 C00D 115.92(15) . . ?
C3 N2 Mg1 91.03(10) . . ?
C3 N2 C00H 125.13(15) . . ?
C00H N2 Mg1 143.78(12) . . ?
C00V N3 Mg1 124.64(12) . . ?
C4 N3 Mg1 116.24(13) . . ?
C4 N3 C00V 119.09(16) . . ?
C00F C00D N4 120.27(16) . . ?
C00F C00D C00O 119.74(18) . . ?
C00O C00D N4 119.98(17) . . ?
P4 C3 Mg1 176.46(9) . . ?
N1 C3 P4 124.96(13) . . ?
N1 C3 Mg1 58.55(9) . . ?
N2 C3 P4 120.41(12) . . ?
N2 C3 Mg1 56.05(9) . . ?
N2 C3 N1 114.47(15) . . ?
C00D C00F C00T 121.68(17) . . ?
C011 C00F C00D 119.21(18) . . ?
C011 C00F C00T 119.11(18) . . ?
C00K C00G Fe1 69.37(10) . . ?
C00K C00G C010 124.76(18) . . ?
C00S C00G Fe1 68.61(10) . . ?
C00S C00G C00K 108.18(17) . . ?
C00S C00G C010 126.94(18) . . ?
C010 C00G Fe1 130.78(14) . . ?
N2 C00H H00H 108.8 . . ?
N2 C00H C00W 110.16(16) . . ?
N2 C00H C00X 109.29(15) . . ?
C00W C00H H00H 108.8 . . ?
C00X C00H H00H 108.8 . . ?
C00X C00H C00W 110.95(17) . . ?
N4 C6 C5 124.65(17) . . ?
N4 C6 C00U 119.75(18) . . ?
C5 C6 C00U 115.59(17) . . ?
N1 C00J H00J 108.7 . . ?
N1 C00J C012 114.06(16) . . ?
N1 C00J C017 108.36(15) . . ?
C012 C00J H00J 108.7 . . ?
C017 C00J H00J 108.7 . . ?
C017 C00J C012 108.30(16) . . ?
C00G C00K Fe1 71.62(11) . . ?
C00G C00K C00N 108.16(17) . . ?
C00G C00K C014 124.78(18) . . ?
C00N C00K Fe1 69.69(10) . . ?
C00N C00K C014 126.87(18) . . ?
C014 C00K Fe1 128.32(14) . . ?
O2 C2 Fe1 178.87(19) . . ?
O1 C1 Fe1 177.72(19) . . ?
C00K C00N Fe1 70.39(11) . . ?
C00K C00N C016 125.76(19) . . ?
C00R C00N Fe1 69.72(11) . . ?
C00R C00N C00K 107.39(17) . . ?
C00R C00N C016 126.7(2) . . ?
C016 C00N Fe1 128.18(14) . . ?
C00D C00O C01C 121.76(19) . . ?
C013 C00O C00D 118.2(2) . . ?
C013 C00O C01C 120.04(19) . . ?
C00V C00P C018 118.9(5) . . ?
C00V C00P C0 127.2(7) . . ?
C00Y C00P C00V 118.3(2) . . ?
C00Y C00P C018 122.7(5) . . ?
C00Y C00P C0 114.3(7) . . ?
C6 C5 H5 115.0 . . ?
C6 C5 C4 129.97(17) . . ?
C4 C5 H5 115.0 . . ?
C00N C00R Fe1 70.78(11) . . ?
C00N C00R C00S 108.36(17) . . ?
C00N C00R C01E 125.8(2) . . ?
C00S C00R Fe1 70.10(11) . . ?
C00S C00R C01E 125.8(2) . . ?
C01E C00R Fe1 127.76(15) . . ?
C00G C00S Fe1 72.30(10) . . ?
C00G C00S C00R 107.84(17) . . ?
C00G C00S C01A 125.13(19) . . ?
C00R C00S Fe1 69.77(11) . . ?
C00R C00S C01A 126.85(19) . . ?
C01A C00S Fe1 127.31(15) . . ?
C00F C00T H00T 107.3 . . ?
C00F C00T C01F 111.93(18) . . ?
C01F C00T H00T 107.3 . . ?
C01G C00T C00F 111.46(17) . . ?
C01G C00T H00T 107.3 . . ?
C01G C00T C01F 111.28(19) . . ?
C6 C00U H00A 109.5 . . ?
C6 C00U H00B 109.5 . . ?
C6 C00U H00C 109.5 . . ?
H00A C00U H00B 109.5 . . ?
H00A C00U H00C 109.5 . . ?
H00B C00U H00C 109.5 . . ?
C00P C00V N3 119.94(18) . . ?
C00P C00V C01B 120.69(19) . . ?
C01B C00V N3 119.22(19) . . ?
C00H C00W H00D 109.5 . . ?
C00H C00W H00E 109.5 . . ?
C00H C00W H00F 109.5 . . ?
H00D C00W H00E 109.5 . . ?
H00D C00W H00F 109.5 . . ?
H00E C00W H00F 109.5 . . ?
C00H C00X H00G 109.5 . . ?
C00H C00X H00I 109.5 . . ?
C00H C00X H00K 109.5 . . ?
H00G C00X H00I 109.5 . . ?
H00G C00X H00K 109.5 . . ?
H00I C00X H00K 109.5 . . ?
C00P C00Y H00Y 119.4 . . ?
C015 C00Y C00P 121.2(2) . . ?
C015 C00Y H00Y 119.4 . . ?
N3 C4 C5 123.67(18) . . ?
N3 C4 C01J 120.5(2) . . ?
C5 C4 C01J 115.83(19) . . ?
C00G C010 H01A 109.5 . . ?
C00G C010 H01B 109.5 . . ?
C00G C010 H01C 109.5 . . ?
H01A C010 H01B 109.5 . . ?
H01A C010 H01C 109.5 . . ?
H01B C010 H01C 109.5 . . ?
C00F C011 H011 119.4 . . ?
C019 C011 C00F 121.2(2) . . ?
C019 C011 H011 119.4 . . ?
C00J C012 H01D 109.5 . . ?
C00J C012 H01E 109.5 . . ?
C00J C012 H01F 109.5 . . ?
H01D C012 H01E 109.5 . . ?
H01D C012 H01F 109.5 . . ?
H01E C012 H01F 109.5 . . ?
C00O C013 H013 119.1 . . ?
C019 C013 C00O 121.8(2) . . ?
C019 C013 H013 119.1 . . ?
C00K C014 H01G 109.5 . . ?
C00K C014 H01H 109.5 . . ?
C00K C014 H01I 109.5 . . ?
H01G C014 H01H 109.5 . . ?
H01G C014 H01I 109.5 . . ?
H01H C014 H01I 109.5 . . ?
C00Y C015 H015 119.9 . . ?
C01D C015 C00Y 120.1(2) . . ?
C01D C015 H015 120.0 . . ?
C00N C016 H01J 109.5 . . ?
C00N C016 H01K 109.5 . . ?
C00N C016 H01L 109.5 . . ?
H01J C016 H01K 109.5 . . ?
H01J C016 H01L 109.5 . . ?
H01K C016 H01L 109.5 . . ?
C00J C017 H01M 109.5 . . ?
C00J C017 H01N 109.5 . . ?
C00J C017 H01O 109.5 . . ?
H01M C017 H01N 109.5 . . ?
H01M C017 H01O 109.5 . . ?
H01N C017 H01O 109.5 . . ?
C00P C018 H018 108.8 . . ?
C00P C018 C01O 110.0(5) . . ?
C01N C018 C00P 109.0(7) . . ?
C01N C018 H018 108.8 . . ?
C01N C018 C01O 111.2(6) . . ?
C01O C018 H018 108.8 . . ?
C011 C019 H019 120.3 . . ?
C013 C019 C011 119.4(2) . . ?
C013 C019 H019 120.3 . . ?
C00S C01A H01P 109.5 . . ?
C00S C01A H01Q 109.5 . . ?
C00S C01A H01R 109.5 . . ?
H01P C01A H01Q 109.5 . . ?
H01P C01A H01R 109.5 . . ?
H01Q C01A H01R 109.5 . . ?
C00V C01B C01H 119.0(8) . . ?
C00V C01B C7 123.9(4) . . ?
C01D C01B C00V 118.4(2) . . ?
C01D C01B C01H 121.6(8) . . ?
C01D C01B C7 117.2(4) . . ?
C00O C01C H01S 108.1 . . ?
C00O C01C C01I 109.9(2) . . ?
C00O C01C C01K 113.2(2) . . ?
C01I C01C H01S 108.1 . . ?
C01K C01C H01S 108.1 . . ?
C01K C01C C01I 109.3(2) . . ?
C015 C01D C01B 121.2(2) . . ?
C015 C01D H01T 119.4 . . ?
C01B C01D H01T 119.4 . . ?
C00R C01E H01U 109.5 . . ?
C00R C01E H01V 109.5 . . ?
C00R C01E H01W 109.5 . . ?
H01U C01E H01V 109.5 . . ?
H01U C01E H01W 109.5 . . ?
H01V C01E H01W 109.5 . . ?
C00T C01F H01X 109.5 . . ?
C00T C01F H01Y 109.5 . . ?
C00T C01F H 109.5 . . ?
H01X C01F H01Y 109.5 . . ?
H01X C01F H 109.5 . . ?
H01Y C01F H 109.5 . . ?
C00T C01G H01Z 109.5 . . ?
C00T C01G HA 109.5 . . ?
C00T C01G HB 109.5 . . ?
H01Z C01G HA 109.5 . . ?
H01Z C01G HB 109.5 . . ?
HA C01G HB 109.5 . . ?
C01B C01H H01 109.2 . . ?
C01B C01H C01L 102.8(12) . . ?
C01B C01H C01M 116.5(15) . . ?
C01L C01H H01 109.2 . . ?
C01M C01H H01 109.2 . . ?
C01M C01H C01L 109.6(13) . . ?
C01C C01I H1 109.5 . . ?
C01C C01I HC 109.5 . . ?
C01C C01I HD 109.5 . . ?
H1 C01I HC 109.5 . . ?
H1 C01I HD 109.5 . . ?
HC C01I HD 109.5 . . ?
C4 C01J H2 109.5 . . ?
C4 C01J HE 109.5 . . ?
C4 C01J HF 109.5 . . ?
H2 C01J HE 109.5 . . ?
H2 C01J HF 109.5 . . ?
HE C01J HF 109.5 . . ?
C01C C01K H3 109.5 . . ?
C01C C01K HG 109.5 . . ?
C01C C01K HH 109.5 . . ?
H3 C01K HG 109.5 . . ?
H3 C01K HH 109.5 . . ?
HG C01K HH 109.5 . . ?
C01H C01L H4 109.5 . . ?
C01H C01L HI 109.5 . . ?
C01H C01L HJ 109.5 . . ?
H4 C01L HI 109.5 . . ?
H4 C01L HJ 109.5 . . ?
HI C01L HJ 109.5 . . ?
C01H C01M H6 109.5 . . ?
C01H C01M HK 109.5 . . ?
C01H C01M HL 109.5 . . ?
H6 C01M HK 109.5 . . ?
H6 C01M HL 109.5 . . ?
HK C01M HL 109.5 . . ?
C018 C01N H7 109.5 . . ?
C018 C01N HM 109.5 . . ?
C018 C01N HN 109.5 . . ?
H7 C01N HM 109.5 . . ?
H7 C01N HN 109.5 . . ?
HM C01N HN 109.5 . . ?
C018 C01O H8 109.5 . . ?
C018 C01O HO 109.5 . . ?
C018 C01O HP 109.5 . . ?
H8 C01O HO 109.5 . . ?
H8 C01O HP 109.5 . . ?
HO C01O HP 109.5 . . ?
H9 C01P HQ 109.5 . . ?
H9 C01P HR 109.5 . . ?
HQ C01P HR 109.5 . . ?
C0 C01P H9 109.5 . . ?
C0 C01P HQ 109.5 . . ?
C0 C01P HR 109.5 . . ?
H9A C9 H9B 109.5 . . ?
H9A C9 H9C 109.5 . . ?
H9B C9 H9C 109.5 . . ?
C0 C9 H9A 109.5 . . ?
C0 C9 H9B 109.5 . . ?
C0 C9 H9C 109.5 . . ?
C00P C0 C01P 113.0(9) . . ?
C00P C0 C9 119.8(10) . . ?
C00P C0 H0 104.8 . . ?
C01P C0 H0 104.8 . . ?
C9 C0 C01P 108.2(9) . . ?
C9 C0 H0 104.8 . . ?
H10A C10 H10B 109.5 . . ?
H10A C10 H10C 109.5 . . ?
H10B C10 H10C 109.5 . . ?
C7 C10 H10A 109.5 . . ?
C7 C10 H10B 109.5 . . ?
C7 C10 H10C 109.5 . . ?
C01B C7 H7A 107.4 . . ?
C10 C7 C01B 112.1(5) . . ?
C10 C7 H7A 107.4 . . ?
C10 C7 C8 110.7(5) . . ?
C8 C7 C01B 111.6(6) . . ?
C8 C7 H7A 107.4 . . ?
C7 C8 H8A 109.5 . . ?
C7 C8 H8B 109.5 . . ?
C7 C8 H8C 109.5 . . ?
H8A C8 H8B 109.5 . . ?
H8A C8 H8C 109.5 . . ?
H8B C8 H8C 109.5 . . ?

loop_
_geom_bond_atom_site_label_1
_geom_bond_atom_site_label_2
_geom_bond_distance
_geom_bond_site_symmetry_2
_geom_bond_publ_flag
Fe1 P1 2.3064(6) . ?
Fe1 C00G 2.1474(18) . ?
Fe1 C00K 2.1177(19) . ?
Fe1 C2 1.765(2) . ?
Fe1 C1 1.759(2) . ?
Fe1 C00N 2.108(2) . ?
Fe1 C00R 2.0945(19) . ?
Fe1 C00S 2.0989(18) . ?
P4 P2 2.2119(7) . ?
P4 P3 2.2083(7) . ?
P4 C3 1.8895(18) . ?
P2 P1 2.2169(6) . ?
P2 P3 2.1795(7) . ?
P1 P3 2.2286(7) . ?
Mg1 N1 2.0917(16) . ?
Mg1 N4 2.0498(15) . ?
Mg1 N2 2.0335(15) . ?
Mg1 N3 2.0433(17) . ?
Mg1 C3 2.4509(18) . ?
N1 C3 1.335(2) . ?
N1 C00J 1.466(2) . ?
O2 C2 1.148(2) . ?
N4 C00D 1.440(2) . ?
N4 C6 1.337(2) . ?
O1 C1 1.147(2) . ?
N2 C3 1.332(2) . ?
N2 C00H 1.458(2) . ?
N3 C00V 1.440(2) . ?
N3 C4 1.329(3) . ?
C00D C00F 1.408(3) . ?
C00D C00O 1.410(3) . ?
C00F C00T 1.516(3) . ?
C00F C011 1.395(3) . ?
C00G C00K 1.424(3) . ?
C00G C00S 1.421(3) . ?
C00G C010 1.499(3) . ?
C00H H00H 1.0000 . ?
C00H C00W 1.519(3) . ?
C00H C00X 1.515(3) . ?
C6 C5 1.396(3) . ?
C6 C00U 1.519(3) . ?
C00J H00J 1.0000 . ?
C00J C012 1.524(3) . ?
C00J C017 1.521(2) . ?
C00K C00N 1.443(3) . ?
C00K C014 1.492(3) . ?
C00N C00R 1.420(3) . ?
C00N C016 1.497(3) . ?
C00O C013 1.405(3) . ?
C00O C01C 1.512(3) . ?
C00P C00V 1.400(3) . ?
C00P C00Y 1.397(3) . ?
C00P C018 1.530(6) . ?
C00P C0 1.524(12) . ?
C5 H5 0.9500 . ?
C5 C4 1.404(3) . ?
C00R C00S 1.439(3) . ?
C00R C01E 1.507(3) . ?
C00S C01A 1.503(3) . ?
C00T H00T 1.0000 . ?
C00T C01F 1.519(3) . ?
C00T C01G 1.510(3) . ?
C00U H00A 0.9800 . ?
C00U H00B 0.9800 . ?
C00U H00C 0.9800 . ?
C00V C01B 1.408(3) . ?
C00W H00D 0.9800 . ?
C00W H00E 0.9800 . ?
C00W H00F 0.9800 . ?
C00X H00G 0.9800 . ?
C00X H00I 0.9800 . ?
C00X H00K 0.9800 . ?
C00Y H00Y 0.9500 . ?
C00Y C015 1.381(3) . ?
C4 C01J 1.511(3) . ?
C010 H01A 0.9800 . ?
C010 H01B 0.9800 . ?
C010 H01C 0.9800 . ?
C011 H011 0.9500 . ?
C011 C019 1.377(3) . ?
C012 H01D 0.9800 . ?
C012 H01E 0.9800 . ?
C012 H01F 0.9800 . ?
C013 H013 0.9500 . ?
C013 C019 1.374(3) . ?
C014 H01G 0.9800 . ?
C014 H01H 0.9800 . ?
C014 H01I 0.9800 . ?
C015 H015 0.9500 . ?
C015 C01D 1.362(4) . ?
C016 H01J 0.9800 . ?
C016 H01K 0.9800 . ?
C016 H01L 0.9800 . ?
C017 H01M 0.9800 . ?
C017 H01N 0.9800 . ?
C017 H01O 0.9800 . ?
C018 H018 1.0000 . ?
C018 C01N 1.519(9) . ?
C018 C01O 1.537(8) . ?
C019 H019 0.9500 . ?
C01A H01P 0.9800 . ?
C01A H01Q 0.9800 . ?
C01A H01R 0.9800 . ?
C01B C01D 1.401(3) . ?
C01B C01H 1.497(14) . ?
C01B C7 1.542(6) . ?
C01C H01S 1.0000 . ?
C01C C01I 1.533(3) . ?
C01C C01K 1.525(4) . ?
C01D H01T 0.9500 . ?
C01E H01U 0.9800 . ?
C01E H01V 0.9800 . ?
C01E H01W 0.9800 . ?
C01F H01X 0.9800 . ?
C01F H01Y 0.9800 . ?
C01F H 0.9800 . ?
C01G H01Z 0.9800 . ?
C01G HA 0.9800 . ?
C01G HB 0.9800 . ?
C01H H01 1.0000 . ?
C01H C01L 1.555(14) . ?
C01H C01M 1.529(14) . ?
C01I H1 0.9800 . ?
C01I HC 0.9800 . ?
C01I HD 0.9800 . ?
C01J H2 0.9800 . ?
C01J HE 0.9800 . ?
C01J HF 0.9800 . ?
C01K H3 0.9800 . ?
C01K HG 0.9800 . ?
C01K HH 0.9800 . ?
C01L H4 0.9800 . ?
C01L HI 0.9800 . ?
C01L HJ 0.9800 . ?
C01M H6 0.9800 . ?
C01M HK 0.9800 . ?
C01M HL 0.9800 . ?
C01N H7 0.9800 . ?
C01N HM 0.9800 . ?
C01N HN 0.9800 . ?
C01O H8 0.9800 . ?
C01O HO 0.9800 . ?
C01O HP 0.9800 . ?
C01P H9 0.9800 . ?
C01P HQ 0.9800 . ?
C01P HR 0.9800 . ?
C01P C0 1.561(12) . ?
C9 H9A 0.9800 . ?
C9 H9B 0.9800 . ?
C9 H9C 0.9800 . ?
C9 C0 1.527(12) . ?
C0 H0 1.0000 . ?
C10 H10A 0.9800 . ?
C10 H10B 0.9800 . ?
C10 H10C 0.9800 . ?
C10 C7 1.526(7) . ?
C7 H7A 1.0000 . ?
C7 C8 1.530(8) . ?
C8 H8A 0.9800 . ?
C8 H8B 0.9800 . ?
C8 H8C 0.9800 . ?

loop_
_geom_torsion_atom_site_label_1
_geom_torsion_atom_site_label_2
_geom_torsion_atom_site_label_3
_geom_torsion_atom_site_label_4
_geom_torsion
_geom_torsion_site_symmetry_1
_geom_torsion_site_symmetry_2
_geom_torsion_site_symmetry_3
_geom_torsion_site_symmetry_4
_geom_torsion_publ_flag
Fe1 C00G C00K C00N 60.40(13) . . . . ?
Fe1 C00G C00K C014 -124.4(2) . . . . ?
Fe1 C00G C00S C00R -61.05(13) . . . . ?
Fe1 C00G C00S C01A 123.6(2) . . . . ?
Fe1 C00K C00N C00R 60.18(13) . . . . ?
Fe1 C00K C00N C016 -123.5(2) . . . . ?
Fe1 C00N C00R C00S 60.29(13) . . . . ?
Fe1 C00N C00R C01E -123.2(2) . . . . ?
Fe1 C00R C00S C00G 62.68(13) . . . . ?
Fe1 C00R C00S C01A -122.1(2) . . . . ?
P2 P4 C3 N1 -58.77(16) . . . . ?
P2 P4 C3 N2 126.16(13) . . . . ?
P3 P4 C3 N1 -119.30(15) . . . . ?
P3 P4 C3 N2 65.63(14) . . . . ?
Mg1 N1 C3 P4 -179.42(12) . . . . ?
Mg1 N1 C3 N2 -4.09(15) . . . . ?
Mg1 N1 C00J C012 119.2(2) . . . . ?
Mg1 N1 C00J C017 -1.5(3) . . . . ?
Mg1 N4 C00D C00F -73.8(2) . . . . ?
Mg1 N4 C00D C00O 107.61(18) . . . . ?
Mg1 N4 C6 C5 -18.6(2) . . . . ?
Mg1 N4 C6 C00U 162.36(14) . . . . ?
Mg1 N2 C3 P4 179.77(10) . . . . ?
Mg1 N2 C3 N1 4.20(16) . . . . ?
Mg1 N2 C00H C00W -61.5(3) . . . . ?
Mg1 N2 C00H C00X 60.6(3) . . . . ?
Mg1 N3 C00V C00P 67.3(2) . . . . ?
Mg1 N3 C00V C01B -108.4(2) . . . . ?
Mg1 N3 C4 C5 16.8(3) . . . . ?
Mg1 N3 C4 C01J -164.8(2) . . . . ?
N4 C00D C00F C00T 8.6(3) . . . . ?
N4 C00D C00F C011 -171.72(16) . . . . ?
N4 C00D C00O C013 171.80(17) . . . . ?
N4 C00D C00O C01C -10.2(3) . . . . ?
N4 C6 C5 C4 -15.7(3) . . . . ?
N3 C00V C01B C01D 176.7(2) . . . . ?
N3 C00V C01B C01H -14.5(13) . . . . ?
N3 C00V C01B C7 5.2(7) . . . . ?
C00D N4 C6 C5 170.55(17) . . . . ?
C00D N4 C6 C00U -8.4(2) . . . . ?
C00D C00F C00T C01F -116.0(2) . . . . ?
C00D C00F C00T C01G 118.6(2) . . . . ?
C00D C00F C011 C019 -1.9(3) . . . . ?
C00D C00O C013 C019 1.8(3) . . . . ?
C00D C00O C01C C01I -121.4(2) . . . . ?
C00D C00O C01C C01K 116.1(3) . . . . ?
C3 N1 C00J C012 -65.9(2) . . . . ?
C3 N1 C00J C017 173.43(17) . . . . ?
C3 N2 C00H C00W 114.8(2) . . . . ?
C3 N2 C00H C00X -123.1(2) . . . . ?
C00F C00D C00O C013 -6.8(3) . . . . ?
C00F C00D C00O C01C 171.23(18) . . . . ?
C00F C011 C019 C013 -3.1(3) . . . . ?
C00G C00K C00N Fe1 -61.62(13) . . . . ?
C00G C00K C00N C00R -1.4(2) . . . . ?
C00G C00K C00N C016 174.87(19) . . . . ?
C00H N2 C3 P4 2.0(2) . . . . ?
C00H N2 C3 Mg1 -177.8(2) . . . . ?
C00H N2 C3 N1 -173.60(16) . . . . ?
C6 N4 C00D C00F 95.5(2) . . . . ?
C6 N4 C00D C00O -83.1(2) . . . . ?
C6 C5 C4 N3 17.0(4) . . . . ?
C6 C5 C4 C01J -161.5(2) . . . . ?
C00J N1 C3 P4 3.3(3) . . . . ?
C00J N1 C3 Mg1 -177.25(19) . . . . ?
C00J N1 C3 N2 178.67(16) . . . . ?
C00K C00G C00S Fe1 58.20(13) . . . . ?
C00K C00G C00S C00R -2.8(2) . . . . ?
C00K C00G C00S C01A -178.19(19) . . . . ?
C00K C00N C00R Fe1 -60.61(13) . . . . ?
C00K C00N C00R C00S -0.3(2) . . . . ?
C00K C00N C00R C01E 176.15(19) . . . . ?
C00N C00R C00S Fe1 -60.72(13) . . . . ?
C00N C00R C00S C00G 2.0(2) . . . . ?
C00N C00R C00S C01A 177.20(19) . . . . ?
C00O C00D C00F C00T -172.82(17) . . . . ?
C00O C00D C00F C011 6.8(3) . . . . ?
C00O C013 C019 C011 3.1(3) . . . . ?
C00P C00V C01B C01D 1.1(3) . . . . ?
C00P C00V C01B C01H 169.9(12) . . . . ?
C00P C00V C01B C7 -170.4(7) . . . . ?
C00P C00Y C015 C01D -0.3(4) . . . . ?
C00S C00G C00K Fe1 -57.74(13) . . . . ?
C00S C00G C00K C00N 2.7(2) . . . . ?
C00S C00G C00K C014 177.88(19) . . . . ?
C00T C00F C011 C019 177.79(19) . . . . ?
C00U C6 C5 C4 163.3(2) . . . . ?
C00V N3 C4 C5 -165.0(2) . . . . ?
C00V N3 C4 C01J 13.4(3) . . . . ?
C00V C00P C00Y C015 1.0(3) . . . . ?
C00V C00P C018 C01N -161.0(5) . . . . ?
C00V C00P C018 C01O 76.8(8) . . . . ?
C00V C00P C0 C01P 106.4(11) . . . . ?
C00V C00P C0 C9 -124.2(12) . . . . ?
C00V C01B C01D C015 -0.4(4) . . . . ?
C00V C01B C01H C01L 117.3(14) . . . . ?
C00V C01B C01H C01M -122.8(13) . . . . ?
C00V C01B C7 C10 -133.4(5) . . . . ?
C00V C01B C7 C8 101.8(8) . . . . ?
C00Y C00P C00V N3 -176.95(18) . . . . ?
C00Y C00P C00V C01B -1.3(3) . . . . ?
C00Y C00P C018 C01N 21.6(8) . . . . ?
C00Y C00P C018 C01O -100.6(7) . . . . ?
C00Y C00P C0 C01P -77.6(11) . . . . ?
C00Y C00P C0 C9 51.8(14) . . . . ?
C00Y C015 C01D C01B 0.0(4) . . . . ?
C4 N3 C00V C00P -110.7(2) . . . . ?
C4 N3 C00V C01B 73.6(3) . . . . ?
C010 C00G C00K Fe1 126.03(19) . . . . ?
C010 C00G C00K C00N -173.57(18) . . . . ?
C010 C00G C00K C014 1.6(3) . . . . ?
C010 C00G C00S Fe1 -125.7(2) . . . . ?
C010 C00G C00S C00R 173.28(19) . . . . ?
C010 C00G C00S C01A -2.1(3) . . . . ?
C011 C00F C00T C01F 64.3(3) . . . . ?
C011 C00F C00T C01G -61.1(2) . . . . ?
C013 C00O C01C C01I 56.6(3) . . . . ?
C013 C00O C01C C01K -65.9(3) . . . . ?
C014 C00K C00N Fe1 123.3(2) . . . . ?
C014 C00K C00N C00R -176.53(19) . . . . ?
C014 C00K C00N C016 -0.2(3) . . . . ?
C016 C00N C00R Fe1 123.1(2) . . . . ?
C016 C00N C00R C00S -176.58(19) . . . . ?
C016 C00N C00R C01E -0.1(3) . . . . ?
C018 C00P C00V N3 5.6(4) . . . . ?
C018 C00P C00V C01B -178.8(4) . . . . ?
C018 C00P C00Y C015 178.3(4) . . . . ?
C01C C00O C013 C019 -176.2(2) . . . . ?
C01D C01B C01H C01L -74.2(14) . . . . ?
C01D C01B C01H C01M 45.6(16) . . . . ?
C01D C01B C7 C10 55.0(7) . . . . ?
C01D C01B C7 C8 -69.8(7) . . . . ?
C01E C00R C00S Fe1 122.8(2) . . . . ?
C01E C00R C00S C00G -174.51(19) . . . . ?
C01E C00R C00S C01A 0.7(3) . . . . ?
C01H C01B C01D C015 -168.9(13) . . . . ?
C0 C00P C00V N3 -1.1(6) . . . . ?
C0 C00P C00V C01B 174.5(6) . . . . ?
C0 C00P C00Y C015 -175.4(5) . . . . ?
C7 C01B C01D C015 171.7(6) . . . . ?

loop_
_exptl_oxdiff_crystal_face_indexfrac_h
_exptl_oxdiff_crystal_face_indexfrac_k
_exptl_oxdiff_crystal_face_indexfrac_l
_exptl_oxdiff_crystal_face_x
_exptl_oxdiff_crystal_face_y
_exptl_oxdiff_crystal_face_z
0.0000 1.0000 -2.0000 -0.0381 -0.1774 0.0005
-0.0000 -1.0000 2.0000 0.0381 0.1774 -0.0005
-2.0000 1.0000 -0.0000 -0.0201 -0.0635 0.3473
-0.0000 1.0000 0.0000 -0.1009 -0.0414 0.0133
0.0000 -1.0000 -0.0000 0.1009 0.0414 -0.0133
2.0000 1.0000 -1.0000 -0.1503 -0.0873 -0.3271
-0.0763 8.1575 5.3321 -0.9876 0.0236 0.1555
0.0866 3.3642 12.0841 -0.7226 0.6828 0.1078
-0.0346 -7.1267 -7.7260 0.9632 -0.2302 -0.1386
